data_7224497
loop_
_publ_author_name
'Zhao, Xiao-Yun'
'Zhou, Quan'
'Lu, Jian-Mei'

_publ_section_title
;
 Synthesis and characterization of N-heterocyclic carbene-palladium(ii)
 chlorides-1-methylindazole and -1-methylpyrazole complexes and their
 catalytic activity toward C--N coupling of aryl chlorides
;
_journal_issue 29
_journal_name_full 'RSC Adv.'
_journal_page_first 24484
_journal_paper_doi 10.1039/C6RA02556K
_journal_volume 6
_journal_year 2016
_chemical_formula_moiety 'C23 H26 Cl2 N4 Pd'
_chemical_formula_sum 'C23 H26 Cl2 N4 Pd'
_chemical_formula_weight 535.78
_chemical_name_systematic
; 
 ? 
;
_space_group_IT_number 2
_symmetry_cell_setting triclinic
_symmetry_space_group_name_Hall '-P 1'
_symmetry_space_group_name_H-M 'P -1'
_atom_sites_solution_hydrogens geom
_atom_sites_solution_primary direct
_atom_sites_solution_secondary difmap
_audit_creation_method SHELXL-97
_audit_update_record
;
2016-01-06 deposited with the CCDC.
2016-02-25 downloaded from the CCDC.
;
_cell_angle_alpha 87.103(4)
_cell_angle_beta 89.823(4)
_cell_angle_gamma 89.630(4)
_cell_formula_units_Z 4
_cell_length_a 9.1155(18)
_cell_length_b 13.036(3)
_cell_length_c 20.075(4)
_cell_measurement_reflns_used 9177
_cell_measurement_temperature 100(2)
_cell_measurement_theta_max 28.09
_cell_measurement_theta_min 2.45
_cell_volume 2382.4(9)
_computing_cell_refinement 'SAINT (Bruker, 2002)'
_computing_data_collection 'SMART (Bruker, 2002)'
_computing_data_reduction SAINT
_computing_molecular_graphics 'XP (Bruker, 2002)'
_computing_publication_material 'SHELXL-97 (Bruker, 2002)'
_computing_structure_refinement 'SHELXL-97 (Sheldrick, 1997)'
_computing_structure_solution 'SHELXS-97 (Sheldrick, 1997)'
_diffrn_ambient_temperature 100(2)
_diffrn_measured_fraction_theta_full 0.992
_diffrn_measured_fraction_theta_max 0.992
_diffrn_measurement_device_type 'Bruker APEX II area-detector diffractometer'
_diffrn_measurement_method '\f and \w scans'
_diffrn_radiation_monochromator graphite
_diffrn_radiation_source 'fine-focus sealed tube'
_diffrn_radiation_type MoK\a
_diffrn_radiation_wavelength 0.71073
_diffrn_reflns_av_R_equivalents 0.0253
_diffrn_reflns_av_sigmaI/netI 0.0352
_diffrn_reflns_limit_h_max 11
_diffrn_reflns_limit_h_min -11
_diffrn_reflns_limit_k_max 16
_diffrn_reflns_limit_k_min -14
_diffrn_reflns_limit_l_max 24
_diffrn_reflns_limit_l_min -24
_diffrn_reflns_number 23301
_diffrn_reflns_theta_full 26.00
_diffrn_reflns_theta_max 26.00
_diffrn_reflns_theta_min 1.02
_exptl_absorpt_coefficient_mu 1.020
_exptl_absorpt_correction_T_max 0.8067
_exptl_absorpt_correction_T_min 0.7428
_exptl_absorpt_correction_type multi-scan
_exptl_absorpt_process_details 'SADABS (Bruker, 2002)'
_exptl_crystal_colour Yellow
_exptl_crystal_density_diffrn 1.494
_exptl_crystal_density_method 'not measured'
_exptl_crystal_description Block
_exptl_crystal_F_000 1088
_exptl_crystal_size_max 0.31
_exptl_crystal_size_mid 0.25
_exptl_crystal_size_min 0.22
_refine_diff_density_max 0.455
_refine_diff_density_min -0.499
_refine_diff_density_rms 0.067
_refine_ls_extinction_method none
_refine_ls_goodness_of_fit_ref 1.047
_refine_ls_hydrogen_treatment constr
_refine_ls_matrix_type full
_refine_ls_number_parameters 551
_refine_ls_number_reflns 9294
_refine_ls_number_restraints 0
_refine_ls_restrained_S_all 1.047
_refine_ls_R_factor_all 0.0456
_refine_ls_R_factor_gt 0.0321
_refine_ls_shift/su_max 0.002
_refine_ls_shift/su_mean 0.000
_refine_ls_structure_factor_coef Fsqd
_refine_ls_weighting_details 'calc w=1/[\s^2^(Fo^2^)+(0.0543P)^2^+0.8282P] where P=(Fo^2^+2Fc^2^)/3'
_refine_ls_weighting_scheme calc
_refine_ls_wR_factor_gt 0.0890
_refine_ls_wR_factor_ref 0.1006
_reflns_number_gt 7458
_reflns_number_total 9294
_reflns_threshold_expression I>2\s(I)
_cod_data_source_file c6ra02556k2.cif
_cod_data_source_block mo_20150427a_0m
_cod_depositor_comments
;
The following automatic conversions were performed:

'_symmetry_cell_setting' value 'Triclinic' changed to 'triclinic'
according to
/usr/data/users/saulius/crontab/automatic-downloads/rss-feeds/RSC/lib/dictionaries/cif_core.dic
dictionary named 'cif_core.dic' version 2.4.2 from 2011-04-26.

'_exptl_absorpt_correction_type' value 'Multi-scan' changed to
'multi-scan' according to
/usr/data/users/saulius/crontab/automatic-downloads/rss-feeds/RSC/lib/dictionaries/cif_core.dic
dictionary named 'cif_core.dic' version 2.4.2 from 2011-04-26.

Automatic conversion script
Id: cif_fix_values 4268 2015-11-12 08:31:59Z antanas 
;
_cod_database_code 7224497

loop_
_symmetry_equiv_pos_as_xyz
'x, y, z'
'-x, -y, -z'

loop_
_atom_site_label
_atom_site_type_symbol
_atom_site_fract_x
_atom_site_fract_y
_atom_site_fract_z
_atom_site_U_iso_or_equiv
_atom_site_adp_type
_atom_site_occupancy
_atom_site_symmetry_multiplicity
_atom_site_calc_flag
_atom_site_refinement_flags
Pd1 Pd 0.31769(3) 0.185640(19) 0.128162(11) 0.04642(9) Uani 1 1 d .
Pd2 Pd 0.18532(3) 0.236144(17) 0.672462(12) 0.04638(9) Uani 1 1 d .
Cl1 Cl 0.47592(11) 0.31615(8) 0.15411(6) 0.0727(3) Uani 1 1 d .
Cl2 Cl 0.16474(11) 0.04968(8) 0.11305(5) 0.0710(3) Uani 1 1 d .
Cl3 Cl 0.02621(12) 0.23975(9) 0.58254(5) 0.0786(3) Uani 1 1 d .
Cl4 Cl 0.33786(12) 0.22008(9) 0.76311(5) 0.0743(3) Uani 1 1 d .
N1 N 0.0991(4) 0.3479(3) 0.09478(14) 0.0704(9) Uani 1 1 d .
N2 N 0.0467(3) 0.2773(3) 0.19166(15) 0.0679(9) Uani 1 1 d .
N3 N 0.4947(3) 0.0920(2) 0.10382(14) 0.0506(6) Uani 1 1 d .
N4 N 0.5810(3) 0.1089(2) 0.04988(14) 0.0563(7) Uani 1 1 d .
N5 N 0.4579(3) 0.1762(2) 0.59655(14) 0.0557(7) Uani 1 1 d .
N6 N 0.4103(3) 0.3381(2) 0.58741(15) 0.0620(8) Uani 1 1 d .
N7 N 0.0073(3) 0.2388(2) 0.73831(14) 0.0571(7) Uani 1 1 d .
N8 N -0.0797(4) 0.3215(3) 0.7429(2) 0.0848(11) Uani 1 1 d .
C1 C 0.1449(4) 0.2739(3) 0.14083(15) 0.0557(8) Uani 1 1 d .
C2 C -0.0273(5) 0.3956(5) 0.1161(2) 0.105(2) Uani 1 1 d .
H2 H -0.0794 0.4479 0.0932 0.126 Uiso 1 1 calc R
C3 C -0.0602(5) 0.3513(5) 0.1767(2) 0.108(2) Uani 1 1 d .
H3 H -0.1398 0.3674 0.2034 0.130 Uiso 1 1 calc R
C4 C 0.1643(4) 0.3702(3) 0.03010(17) 0.0665(11) Uani 1 1 d .
C5 C 0.1303(5) 0.3069(3) -0.02200(19) 0.0745(12) Uani 1 1 d .
C6 C 0.1991(5) 0.3280(4) -0.08279(18) 0.0767(12) Uani 1 1 d .
H6 H 0.1800 0.2873 -0.1185 0.092 Uiso 1 1 calc R
C7 C 0.2940(5) 0.4077(4) -0.09071(19) 0.0818(14) Uani 1 1 d .
H7 H 0.3418 0.4192 -0.1314 0.098 Uiso 1 1 calc R
C8 C 0.3210(5) 0.4724(4) -0.0393(2) 0.0807(12) Uani 1 1 d .
H8 H 0.3839 0.5278 -0.0462 0.097 Uiso 1 1 calc R
C9 C 0.2552(5) 0.4547(3) 0.02185(19) 0.0746(12) Uani 1 1 d .
C10 C 0.0207(6) 0.2214(5) -0.0136(3) 0.1039(17) Uani 1 1 d .
H10A H -0.0041 0.1975 -0.0566 0.156 Uiso 1 1 calc R
H10B H -0.0661 0.2462 0.0076 0.156 Uiso 1 1 calc R
H10C H 0.0625 0.1659 0.0134 0.156 Uiso 1 1 calc R
C11 C 0.2796(6) 0.5277(4) 0.0780(2) 0.0973(16) Uani 1 1 d .
H11A H 0.3558 0.5754 0.0653 0.146 Uiso 1 1 calc R
H11B H 0.3079 0.4889 0.1178 0.146 Uiso 1 1 calc R
H11C H 0.1904 0.5647 0.0860 0.146 Uiso 1 1 calc R
C12 C 0.0435(4) 0.2091(3) 0.25089(17) 0.0636(10) Uani 1 1 d .
C13 C -0.0563(4) 0.1279(5) 0.2548(2) 0.0869(15) Uani 1 1 d .
C14 C -0.0531(6) 0.0660(5) 0.3134(3) 0.1032(17) Uani 1 1 d .
H14 H -0.1166 0.0105 0.3177 0.124 Uiso 1 1 calc R
C15 C 0.0389(6) 0.0834(4) 0.3641(3) 0.0916(14) Uani 1 1 d .
H15 H 0.0399 0.0390 0.4019 0.110 Uiso 1 1 calc R
C16 C 0.1299(5) 0.1654(4) 0.3602(2) 0.0799(12) Uani 1 1 d .
H16 H 0.1896 0.1780 0.3963 0.096 Uiso 1 1 calc R
C17 C 0.1362(4) 0.2309(3) 0.30386(17) 0.0620(9) Uani 1 1 d .
C18 C -0.1637(5) 0.1114(6) 0.2007(3) 0.132(3) Uani 1 1 d .
H18A H -0.2102 0.0460 0.2086 0.198 Uiso 1 1 calc R
H18B H -0.1136 0.1126 0.1585 0.198 Uiso 1 1 calc R
H18C H -0.2367 0.1649 0.2000 0.198 Uiso 1 1 calc R
C19 C 0.2377(6) 0.3199(3) 0.3010(2) 0.0880(14) Uani 1 1 d .
H19A H 0.2951 0.3189 0.3410 0.132 Uiso 1 1 calc R
H19B H 0.1819 0.3826 0.2970 0.132 Uiso 1 1 calc R
H19C H 0.3016 0.3156 0.2631 0.132 Uiso 1 1 calc R
C20 C 0.5353(4) 0.0005(3) 0.12956(19) 0.0634(9) Uani 1 1 d .
H20 H 0.4945 -0.0316 0.1676 0.076 Uiso 1 1 calc R
C21 C 0.6465(5) -0.0407(3) 0.0922(2) 0.0782(12) Uani 1 1 d .
H21 H 0.6932 -0.1039 0.0998 0.094 Uiso 1 1 calc R
C22 C 0.6727(4) 0.0294(3) 0.0428(2) 0.0706(11) Uani 1 1 d .
H22 H 0.7425 0.0240 0.0093 0.085 Uiso 1 1 calc R
C23 C 0.5680(5) 0.2018(3) 0.0081(2) 0.0793(12) Uani 1 1 d .
H23A H 0.4661 0.2174 0.0004 0.119 Uiso 1 1 calc R
H23B H 0.6160 0.1924 -0.0338 0.119 Uiso 1 1 calc R
H23C H 0.6131 0.2575 0.0297 0.119 Uiso 1 1 calc R
C24 C 0.3590(4) 0.2481(2) 0.61396(15) 0.0474(7) Uani 1 1 d .
C25 C 0.5697(5) 0.2216(3) 0.5594(2) 0.0877(15) Uani 1 1 d .
H25 H 0.6512 0.1885 0.5424 0.105 Uiso 1 1 calc R
C26 C 0.5389(5) 0.3226(3) 0.5524(3) 0.0933(16) Uani 1 1 d .
H26 H 0.5933 0.3723 0.5287 0.112 Uiso 1 1 calc R
C27 C 0.4522(4) 0.0672(2) 0.61488(17) 0.0526(8) Uani 1 1 d .
C28 C 0.3604(4) 0.0050(3) 0.57837(18) 0.0559(8) Uani 1 1 d .
C29 C 0.3556(4) -0.0984(3) 0.5988(2) 0.0682(10) Uani 1 1 d .
H29 H 0.2948 -0.1423 0.5765 0.082 Uiso 1 1 calc R
C30 C 0.4385(5) -0.1365(3) 0.6508(2) 0.0763(12) Uani 1 1 d .
H30 H 0.4308 -0.2055 0.6644 0.092 Uiso 1 1 calc R
C31 C 0.5316(5) -0.0760(3) 0.6828(2) 0.0744(11) Uani 1 1 d .
H31 H 0.5886 -0.1047 0.7174 0.089 Uiso 1 1 calc R
C32 C 0.5443(4) 0.0277(3) 0.66549(19) 0.0602(9) Uani 1 1 d .
C33 C 0.2741(5) 0.0463(4) 0.5198(2) 0.0805(12) Uani 1 1 d .
H33A H 0.3394 0.0770 0.4871 0.121 Uiso 1 1 calc R
H33B H 0.2056 0.0972 0.5340 0.121 Uiso 1 1 calc R
H33C H 0.2216 -0.0086 0.5007 0.121 Uiso 1 1 calc R
C34 C 0.6536(5) 0.0935(4) 0.6995(3) 0.0878(13) Uani 1 1 d .
H34A H 0.6993 0.0540 0.7355 0.132 Uiso 1 1 calc R
H34B H 0.6041 0.1517 0.7167 0.132 Uiso 1 1 calc R
H34C H 0.7271 0.1166 0.6679 0.132 Uiso 1 1 calc R
C35 C 0.3393(5) 0.4373(2) 0.5927(2) 0.0658(11) Uani 1 1 d .
C36 C 0.2494(5) 0.4729(3) 0.5418(3) 0.0822(13) Uani 1 1 d .
C37 C 0.1796(6) 0.5671(4) 0.5497(4) 0.122(2) Uani 1 1 d .
H37 H 0.1176 0.5938 0.5163 0.146 Uiso 1 1 calc R
C38 C 0.2007(8) 0.6209(4) 0.6058(5) 0.140(4) Uani 1 1 d .
H38 H 0.1497 0.6820 0.6110 0.168 Uiso 1 1 calc R
C39 C 0.2957(8) 0.5857(4) 0.6539(4) 0.131(3) Uani 1 1 d .
H39 H 0.3104 0.6246 0.6908 0.157 Uiso 1 1 calc R
C40 C 0.3730(6) 0.4918(3) 0.6496(3) 0.0898(15) Uani 1 1 d .
C41 C 0.2327(7) 0.4159(5) 0.4797(3) 0.1144(19) Uani 1 1 d .
H41A H 0.1661 0.4526 0.4500 0.172 Uiso 1 1 calc R
H41B H 0.1947 0.3487 0.4908 0.172 Uiso 1 1 calc R
H41C H 0.3265 0.4099 0.4583 0.172 Uiso 1 1 calc R
C42 C 0.4833(8) 0.4557(4) 0.7000(3) 0.122(2) Uani 1 1 d .
H42A H 0.4479 0.3951 0.7239 0.183 Uiso 1 1 calc R
H42B H 0.4996 0.5086 0.7307 0.183 Uiso 1 1 calc R
H42C H 0.5738 0.4401 0.6779 0.183 Uiso 1 1 calc R
C43 C -0.0430(4) 0.1710(3) 0.78341(18) 0.0665(10) Uani 1 1 d .
H43 H -0.0037 0.1055 0.7913 0.080 Uiso 1 1 calc R
C44 C -0.1611(5) 0.2095(5) 0.8174(2) 0.0857(15) Uani 1 1 d .
H44 H -0.2148 0.1769 0.8517 0.103 Uiso 1 1 calc R
C45 C -0.1814(5) 0.3053(5) 0.7897(2) 0.0905(15) Uani 1 1 d .
H45 H -0.2539 0.3517 0.8014 0.109 Uiso 1 1 calc R
C46 C -0.0535(9) 0.4142(4) 0.7015(4) 0.153(3) Uani 1 1 d .
H46A H 0.0445 0.4377 0.7086 0.229 Uiso 1 1 calc R
H46B H -0.1223 0.4665 0.7130 0.229 Uiso 1 1 calc R
H46C H -0.0655 0.3997 0.6554 0.229 Uiso 1 1 calc R

loop_
_atom_site_aniso_label
_atom_site_aniso_U_11
_atom_site_aniso_U_22
_atom_site_aniso_U_33
_atom_site_aniso_U_23
_atom_site_aniso_U_13
_atom_site_aniso_U_12
Pd1 0.04074(14) 0.05453(15) 0.04409(14) -0.00528(10) -0.00057(10) 0.01410(11)
Pd2 0.04961(15) 0.03874(13) 0.05034(15) 0.00105(10) 0.01338(11) 0.00240(10)
Cl1 0.0650(6) 0.0636(5) 0.0909(7) -0.0185(5) -0.0144(5) 0.0090(5)
Cl2 0.0566(5) 0.0829(6) 0.0744(6) -0.0122(5) 0.0138(4) -0.0093(5)
Cl3 0.0644(6) 0.0980(8) 0.0723(6) 0.0073(5) -0.0022(5) 0.0034(5)
Cl4 0.0698(6) 0.0983(7) 0.0546(5) -0.0031(5) 0.0058(4) 0.0115(5)
N1 0.0655(19) 0.101(2) 0.0443(15) -0.0053(15) -0.0076(14) 0.0452(18)
N2 0.0520(17) 0.103(2) 0.0484(16) -0.0054(15) 0.0000(13) 0.0367(17)
N3 0.0436(15) 0.0506(15) 0.0573(16) -0.0022(12) 0.0054(12) 0.0087(12)
N4 0.0552(17) 0.0582(17) 0.0563(16) -0.0116(13) 0.0088(13) 0.0049(14)
N5 0.0583(17) 0.0461(14) 0.0628(17) -0.0058(12) 0.0260(14) -0.0024(13)
N6 0.071(2) 0.0434(15) 0.0715(19) -0.0052(13) 0.0291(16) -0.0073(14)
N7 0.0536(17) 0.0568(16) 0.0609(17) -0.0035(13) 0.0148(13) 0.0060(13)
N8 0.091(3) 0.070(2) 0.093(3) -0.0124(18) 0.032(2) 0.0173(19)
C1 0.0518(19) 0.077(2) 0.0390(16) -0.0128(15) -0.0079(14) 0.0223(17)
C2 0.097(3) 0.158(5) 0.059(2) 0.001(3) 0.000(2) 0.091(4)
C3 0.082(3) 0.173(5) 0.068(3) -0.004(3) 0.006(2) 0.082(4)
C4 0.067(2) 0.087(3) 0.0450(18) -0.0036(17) -0.0069(16) 0.043(2)
C5 0.074(3) 0.093(3) 0.056(2) -0.006(2) -0.0170(19) 0.042(2)
C6 0.093(3) 0.095(3) 0.0424(19) -0.0060(19) -0.0096(19) 0.040(3)
C7 0.090(3) 0.106(4) 0.048(2) 0.008(2) 0.001(2) 0.051(3)
C8 0.086(3) 0.081(3) 0.073(3) 0.015(2) -0.005(2) 0.032(2)
C9 0.089(3) 0.075(3) 0.059(2) -0.0035(19) -0.009(2) 0.044(2)
C10 0.103(4) 0.131(5) 0.078(3) -0.009(3) -0.032(3) 0.001(4)
C11 0.129(4) 0.081(3) 0.082(3) -0.019(2) -0.022(3) 0.044(3)
C12 0.050(2) 0.095(3) 0.0466(18) -0.0141(18) 0.0063(15) 0.023(2)
C13 0.048(2) 0.145(4) 0.070(3) -0.032(3) 0.019(2) 0.001(3)
C14 0.071(3) 0.129(5) 0.111(4) -0.024(3) 0.042(3) -0.012(3)
C15 0.079(3) 0.118(4) 0.076(3) 0.010(3) 0.015(3) 0.008(3)
C16 0.072(3) 0.108(3) 0.060(2) -0.002(2) -0.002(2) 0.021(3)
C17 0.063(2) 0.071(2) 0.0524(19) -0.0077(16) -0.0002(16) 0.0225(19)
C18 0.048(3) 0.241(8) 0.113(4) -0.066(5) 0.006(3) -0.011(4)
C19 0.117(4) 0.076(3) 0.072(3) -0.018(2) -0.022(3) 0.015(3)
C20 0.065(2) 0.059(2) 0.066(2) -0.0012(17) -0.0027(18) 0.0159(18)
C21 0.075(3) 0.072(3) 0.088(3) -0.015(2) -0.006(2) 0.032(2)
C22 0.059(2) 0.084(3) 0.071(2) -0.028(2) 0.0072(19) 0.015(2)
C23 0.096(3) 0.066(2) 0.074(3) 0.006(2) 0.023(2) 0.003(2)
C24 0.0556(19) 0.0405(15) 0.0462(16) -0.0038(12) 0.0111(14) -0.0066(14)
C25 0.084(3) 0.064(2) 0.116(4) -0.009(2) 0.061(3) -0.006(2)
C26 0.089(3) 0.060(2) 0.130(4) -0.003(2) 0.066(3) -0.014(2)
C27 0.0517(19) 0.0451(17) 0.062(2) -0.0104(15) 0.0145(16) 0.0052(15)
C28 0.052(2) 0.0559(19) 0.060(2) -0.0113(16) 0.0101(16) 0.0030(16)
C29 0.068(2) 0.051(2) 0.087(3) -0.0164(19) 0.011(2) -0.0047(18)
C30 0.083(3) 0.048(2) 0.097(3) 0.002(2) 0.020(3) 0.009(2)
C31 0.070(3) 0.070(3) 0.082(3) 0.001(2) 0.002(2) 0.031(2)
C32 0.052(2) 0.066(2) 0.063(2) -0.0118(17) 0.0106(17) 0.0098(17)
C33 0.082(3) 0.091(3) 0.069(3) -0.014(2) -0.008(2) 0.011(2)
C34 0.066(3) 0.100(3) 0.100(3) -0.028(3) -0.010(2) 0.009(2)
C35 0.081(3) 0.0370(17) 0.080(3) -0.0016(17) 0.037(2) -0.0119(17)
C36 0.083(3) 0.059(2) 0.102(3) 0.027(2) 0.031(3) -0.006(2)
C37 0.090(4) 0.069(3) 0.199(7) 0.056(4) 0.056(4) 0.005(3)
C38 0.127(6) 0.044(3) 0.246(10) 0.017(4) 0.104(6) 0.014(3)
C39 0.162(6) 0.044(3) 0.188(7) -0.030(3) 0.103(6) -0.026(3)
C40 0.108(4) 0.049(2) 0.114(4) -0.015(2) 0.045(3) -0.024(2)
C41 0.131(5) 0.119(4) 0.090(4) 0.030(3) 0.007(3) -0.012(4)
C42 0.175(6) 0.101(4) 0.093(4) -0.015(3) -0.007(4) -0.054(4)
C43 0.061(2) 0.080(3) 0.059(2) -0.0036(18) 0.0140(17) -0.015(2)
C44 0.056(2) 0.148(5) 0.055(2) -0.027(3) 0.0113(18) -0.014(3)
C45 0.069(3) 0.126(4) 0.079(3) -0.036(3) 0.018(2) 0.023(3)
C46 0.205(7) 0.071(3) 0.179(7) 0.020(4) 0.082(6) 0.060(4)

loop_
_atom_type_symbol
_atom_type_description
_atom_type_scat_dispersion_real
_atom_type_scat_dispersion_imag
_atom_type_scat_source
C C 0.0033 0.0016 'International Tables Vol C Tables 4.2.6.8 and 6.1.1.4'
H H 0.0000 0.0000 'International Tables Vol C Tables 4.2.6.8 and 6.1.1.4'
Cl Cl 0.1484 0.1585 'International Tables Vol C Tables 4.2.6.8 and 6.1.1.4'
N N 0.0061 0.0033 'International Tables Vol C Tables 4.2.6.8 and 6.1.1.4'
Pd Pd -0.9988 1.0072 'International Tables Vol C Tables 4.2.6.8 and 6.1.1.4'

loop_
_geom_angle_atom_site_label_1
_geom_angle_atom_site_label_2
_geom_angle_atom_site_label_3
_geom_angle
C1 Pd1 N3 173.78(11)
C1 Pd1 Cl2 89.40(12)
N3 Pd1 Cl2 88.60(8)
C1 Pd1 Cl1 91.73(11)
N3 Pd1 Cl1 90.84(8)
Cl2 Pd1 Cl1 174.30(4)
C24 Pd2 N7 173.82(12)
C24 Pd2 Cl4 89.22(10)
N7 Pd2 Cl4 88.45(9)
C24 Pd2 Cl3 92.39(10)
N7 Pd2 Cl3 90.34(9)
Cl4 Pd2 Cl3 175.73(4)
C1 N1 C2 110.9(3)
C1 N1 C4 125.9(3)
C2 N1 C4 123.0(3)
C1 N2 C3 110.2(3)
C1 N2 C12 126.0(3)
C3 N2 C12 123.6(3)
C20 N3 N4 105.1(3)
C20 N3 Pd1 130.1(2)
N4 N3 Pd1 124.2(2)
C22 N4 N3 110.5(3)
C22 N4 C23 128.2(3)
N3 N4 C23 121.3(3)
C24 N5 C25 110.1(3)
C24 N5 C27 126.1(3)
C25 N5 C27 123.8(3)
C24 N6 C26 110.5(3)
C24 N6 C35 125.3(3)
C26 N6 C35 124.2(3)
C43 N7 N8 105.2(3)
C43 N7 Pd2 132.3(3)
N8 N7 Pd2 122.4(2)
C45 N8 N7 110.9(4)
C45 N8 C46 128.3(4)
N7 N8 C46 120.7(4)
N2 C1 N1 105.1(3)
N2 C1 Pd1 131.5(3)
N1 C1 Pd1 123.5(2)
C3 C2 N1 106.4(4)
C3 C2 H2 126.8
N1 C2 H2 126.8
C2 C3 N2 107.5(4)
C2 C3 H3 126.3
N2 C3 H3 126.3
C9 C4 C5 122.8(4)
C9 C4 N1 118.5(4)
C5 C4 N1 118.6(4)
C6 C5 C4 117.2(5)
C6 C5 C10 120.8(4)
C4 C5 C10 122.0(4)
C7 C6 C5 120.6(4)
C7 C6 H6 119.7
C5 C6 H6 119.7
C6 C7 C8 121.3(4)
C6 C7 H7 119.3
C8 C7 H7 119.3
C9 C8 C7 120.2(5)
C9 C8 H8 119.9
C7 C8 H8 119.9
C8 C9 C4 117.8(4)
C8 C9 C11 120.6(5)
C4 C9 C11 121.6(4)
C5 C10 H10A 109.5
C5 C10 H10B 109.5
H10A C10 H10B 109.5
C5 C10 H10C 109.5
H10A C10 H10C 109.5
H10B C10 H10C 109.5
C9 C11 H11A 109.5
C9 C11 H11B 109.5
H11A C11 H11B 109.5
C9 C11 H11C 109.5
H11A C11 H11C 109.5
H11B C11 H11C 109.5
C13 C12 C17 122.4(4)
C13 C12 N2 119.4(4)
C17 C12 N2 118.1(4)
C14 C13 C12 116.1(4)
C14 C13 C18 122.0(5)
C12 C13 C18 121.9(5)
C15 C14 C13 122.5(5)
C15 C14 H14 118.8
C13 C14 H14 118.8
C14 C15 C16 120.1(5)
C14 C15 H15 119.9
C16 C15 H15 119.9
C15 C16 C17 121.8(4)
C15 C16 H16 119.1
C17 C16 H16 119.1
C16 C17 C12 117.0(4)
C16 C17 C19 120.4(4)
C12 C17 C19 122.6(4)
C13 C18 H18A 109.5
C13 C18 H18B 109.5
H18A C18 H18B 109.5
C13 C18 H18C 109.5
H18A C18 H18C 109.5
H18B C18 H18C 109.5
C17 C19 H19A 109.5
C17 C19 H19B 109.5
H19A C19 H19B 109.5
C17 C19 H19C 109.5
H19A C19 H19C 109.5
H19B C19 H19C 109.5
N3 C20 C21 110.8(4)
N3 C20 H20 124.6
C21 C20 H20 124.6
C22 C21 C20 105.3(4)
C22 C21 H21 127.3
C20 C21 H21 127.3
C21 C22 N4 108.3(3)
C21 C22 H22 125.9
N4 C22 H22 125.9
N4 C23 H23A 109.5
N4 C23 H23B 109.5
H23A C23 H23B 109.5
N4 C23 H23C 109.5
H23A C23 H23C 109.5
H23B C23 H23C 109.5
N6 C24 N5 105.4(3)
N6 C24 Pd2 123.9(2)
N5 C24 Pd2 130.4(2)
C26 C25 N5 107.4(3)
C26 C25 H25 126.3
N5 C25 H25 126.3
C25 C26 N6 106.6(3)
C25 C26 H26 126.7
N6 C26 H26 126.7
C32 C27 C28 122.8(3)
C32 C27 N5 118.6(3)
C28 C27 N5 118.5(3)
C29 C28 C27 116.5(4)
C29 C28 C33 121.2(4)
C27 C28 C33 122.3(3)
C30 C29 C28 121.0(4)
C30 C29 H29 119.5
C28 C29 H29 119.5
C31 C30 C29 121.3(4)
C31 C30 H30 119.4
C29 C30 H30 119.4
C30 C31 C32 121.6(4)
C30 C31 H31 119.2
C32 C31 H31 119.2
C31 C32 C27 116.6(4)
C31 C32 C34 121.1(4)
C27 C32 C34 122.3(4)
C28 C33 H33A 109.5
C28 C33 H33B 109.5
H33A C33 H33B 109.5
C28 C33 H33C 109.5
H33A C33 H33C 109.5
H33B C33 H33C 109.5
C32 C34 H34A 109.5
C32 C34 H34B 109.5
H34A C34 H34B 109.5
C32 C34 H34C 109.5
H34A C34 H34C 109.5
H34B C34 H34C 109.5
C36 C35 C40 124.9(4)
C36 C35 N6 118.5(4)
C40 C35 N6 116.5(4)
C35 C36 C37 116.8(6)
C35 C36 C41 121.5(4)
C37 C36 C41 121.7(6)
C38 C37 C36 121.2(7)
C38 C37 H37 119.4
C36 C37 H37 119.4
C39 C38 C37 120.5(6)
C39 C38 H38 119.8
C37 C38 H38 119.8
C38 C39 C40 122.2(7)
C38 C39 H39 118.9
C40 C39 H39 118.9
C35 C40 C39 114.3(6)
C35 C40 C42 123.2(4)
C39 C40 C42 122.5(6)
C36 C41 H41A 109.5
C36 C41 H41B 109.5
H41A C41 H41B 109.5
C36 C41 H41C 109.5
H41A C41 H41C 109.5
H41B C41 H41C 109.5
C40 C42 H42A 109.5
C40 C42 H42B 109.5
H42A C42 H42B 109.5
C40 C42 H42C 109.5
H42A C42 H42C 109.5
H42B C42 H42C 109.5
N7 C43 C44 111.4(4)
N7 C43 H43 124.3
C44 C43 H43 124.3
C45 C44 C43 104.5(4)
C45 C44 H44 127.8
C43 C44 H44 127.8
N8 C45 C44 108.0(4)
N8 C45 H45 126.0
C44 C45 H45 126.0
N8 C46 H46A 109.5
N8 C46 H46B 109.5
H46A C46 H46B 109.5
N8 C46 H46C 109.5
H46A C46 H46C 109.5
H46B C46 H46C 109.5

loop_
_geom_bond_atom_site_label_1
_geom_bond_atom_site_label_2
_geom_bond_distance
Pd1 C1 1.968(3)
Pd1 N3 2.088(3)
Pd1 Cl2 2.2948(11)
Pd1 Cl1 2.3178(11)
Pd2 C24 1.971(3)
Pd2 N7 2.091(3)
Pd2 Cl4 2.2940(11)
Pd2 Cl3 2.3177(11)
N1 C1 1.367(4)
N1 C2 1.382(5)
N1 C4 1.443(5)
N2 C1 1.358(4)
N2 C3 1.389(5)
N2 C12 1.449(5)
N3 C20 1.327(4)
N3 N4 1.347(4)
N4 C22 1.340(5)
N4 C23 1.443(5)
N5 C24 1.354(4)
N5 C25 1.379(4)
N5 C27 1.451(4)
N6 C24 1.350(4)
N6 C26 1.384(5)
N6 C35 1.451(4)
N7 C43 1.316(5)
N7 N8 1.341(4)
N8 C45 1.328(6)
N8 C46 1.452(7)
C2 C3 1.354(7)
C2 H2 0.9300
C3 H3 0.9300
C4 C9 1.385(6)
C4 C5 1.401(6)
C5 C6 1.386(6)
C5 C10 1.505(7)
C6 C7 1.359(7)
C6 H6 0.9300
C7 C8 1.390(6)
C7 H7 0.9300
C8 C9 1.373(6)
C8 H8 0.9300
C9 C11 1.529(6)
C10 H10A 0.9600
C10 H10B 0.9600
C10 H10C 0.9600
C11 H11A 0.9600
C11 H11B 0.9600
C11 H11C 0.9600
C12 C13 1.399(6)
C12 C17 1.401(5)
C13 C14 1.393(8)
C13 C18 1.490(7)
C14 C15 1.351(7)
C14 H14 0.9300
C15 C16 1.357(7)
C15 H15 0.9300
C16 C17 1.383(6)
C16 H16 0.9300
C17 C19 1.487(6)
C18 H18A 0.9600
C18 H18B 0.9600
C18 H18C 0.9600
C19 H19A 0.9600
C19 H19B 0.9600
C19 H19C 0.9600
C20 C21 1.381(5)
C20 H20 0.9300
C21 C22 1.336(6)
C21 H21 0.9300
C22 H22 0.9300
C23 H23A 0.9600
C23 H23B 0.9600
C23 H23C 0.9600
C25 C26 1.345(6)
C25 H25 0.9300
C26 H26 0.9300
C27 C32 1.396(5)
C27 C28 1.402(5)
C28 C29 1.390(5)
C28 C33 1.493(5)
C29 C30 1.362(6)
C29 H29 0.9300
C30 C31 1.348(6)
C30 H30 0.9300
C31 C32 1.385(6)
C31 H31 0.9300
C32 C34 1.506(6)
C33 H33A 0.9600
C33 H33B 0.9600
C33 H33C 0.9600
C34 H34A 0.9600
C34 H34B 0.9600
C34 H34C 0.9600
C35 C36 1.372(6)
C35 C40 1.412(6)
C36 C37 1.395(7)
C36 C41 1.491(8)
C37 C38 1.372(11)
C37 H37 0.9300
C38 C39 1.360(11)
C38 H38 0.9300
C39 C40 1.414(7)
C39 H39 0.9300
C40 C42 1.485(8)
C41 H41A 0.9600
C41 H41B 0.9600
C41 H41C 0.9600
C42 H42A 0.9600
C42 H42B 0.9600
C42 H42C 0.9600
C43 C44 1.378(6)
C43 H43 0.9300
C44 C45 1.354(7)
C44 H44 0.9300
C45 H45 0.9300
C46 H46A 0.9600
C46 H46B 0.9600
C46 H46C 0.9600

loop_
_geom_torsion_atom_site_label_1
_geom_torsion_atom_site_label_2
_geom_torsion_atom_site_label_3
_geom_torsion_atom_site_label_4
_geom_torsion
C1 Pd1 N3 C20 -125.2(12)
Cl2 Pd1 N3 C20 -54.0(3)
Cl1 Pd1 N3 C20 120.4(3)
C1 Pd1 N3 N4 44.6(13)
Cl2 Pd1 N3 N4 115.9(3)
Cl1 Pd1 N3 N4 -69.8(3)
C20 N3 N4 C22 -0.1(4)
Pd1 N3 N4 C22 -172.0(2)
C20 N3 N4 C23 179.5(4)
Pd1 N3 N4 C23 7.5(5)
C24 Pd2 N7 C43 -129.9(11)
Cl4 Pd2 N7 C43 -62.1(3)
Cl3 Pd2 N7 C43 113.8(3)
C24 Pd2 N7 N8 47.2(13)
Cl4 Pd2 N7 N8 115.1(3)
Cl3 Pd2 N7 N8 -69.0(3)
C43 N7 N8 C45 0.0(5)
Pd2 N7 N8 C45 -177.9(3)
C43 N7 N8 C46 178.0(6)
Pd2 N7 N8 C46 0.1(7)
C3 N2 C1 N1 1.1(5)
C12 N2 C1 N1 176.2(4)
C3 N2 C1 Pd1 -178.0(4)
C12 N2 C1 Pd1 -2.9(6)
C2 N1 C1 N2 -1.0(5)
C4 N1 C1 N2 -176.6(4)
C2 N1 C1 Pd1 178.2(3)
C4 N1 C1 Pd1 2.5(6)
N3 Pd1 C1 N2 142.4(11)
Cl2 Pd1 C1 N2 71.2(4)
Cl1 Pd1 C1 N2 -103.2(4)
N3 Pd1 C1 N1 -36.5(14)
Cl2 Pd1 C1 N1 -107.7(3)
Cl1 Pd1 C1 N1 77.9(3)
C1 N1 C2 C3 0.5(6)
C4 N1 C2 C3 176.3(5)
N1 C2 C3 N2 0.1(7)
C1 N2 C3 C2 -0.8(6)
C12 N2 C3 C2 -176.1(5)
C1 N1 C4 C9 -101.9(5)
C2 N1 C4 C9 82.9(5)
C1 N1 C4 C5 79.5(5)
C2 N1 C4 C5 -95.6(5)
C9 C4 C5 C6 3.9(5)
N1 C4 C5 C6 -177.6(3)
C9 C4 C5 C10 -174.3(4)
N1 C4 C5 C10 4.2(5)
C4 C5 C6 C7 -0.6(5)
C10 C5 C6 C7 177.6(4)
C5 C6 C7 C8 -2.3(6)
C6 C7 C8 C9 2.1(6)
C7 C8 C9 C4 1.0(6)
C7 C8 C9 C11 -177.6(4)
C5 C4 C9 C8 -4.0(5)
N1 C4 C9 C8 177.4(3)
C5 C4 C9 C11 174.5(3)
N1 C4 C9 C11 -4.0(5)
C1 N2 C12 C13 -100.7(5)
C3 N2 C12 C13 73.9(6)
C1 N2 C12 C17 82.8(5)
C3 N2 C12 C17 -102.7(5)
C17 C12 C13 C14 -3.4(6)
N2 C12 C13 C14 -179.8(4)
C17 C12 C13 C18 174.2(4)
N2 C12 C13 C18 -2.1(6)
C12 C13 C14 C15 1.0(7)
C18 C13 C14 C15 -176.6(5)
C13 C14 C15 C16 1.9(8)
C14 C15 C16 C17 -2.6(7)
C15 C16 C17 C12 0.3(6)
C15 C16 C17 C19 -179.7(4)
C13 C12 C17 C16 2.8(5)
N2 C12 C17 C16 179.2(3)
C13 C12 C17 C19 -177.2(4)
N2 C12 C17 C19 -0.8(5)
N4 N3 C20 C21 -0.1(4)
Pd1 N3 C20 C21 171.2(3)
N3 C20 C21 C22 0.3(5)
C20 C21 C22 N4 -0.3(5)
N3 N4 C22 C21 0.3(5)
C23 N4 C22 C21 -179.3(4)
C26 N6 C24 N5 1.2(5)
C35 N6 C24 N5 179.4(4)
C26 N6 C24 Pd2 175.9(3)
C35 N6 C24 Pd2 -5.9(5)
C25 N5 C24 N6 0.0(4)
C27 N5 C24 N6 178.6(3)
C25 N5 C24 Pd2 -174.2(3)
C27 N5 C24 Pd2 4.4(5)
N7 Pd2 C24 N6 -32.6(13)
Cl4 Pd2 C24 N6 -100.4(3)
Cl3 Pd2 C24 N6 83.5(3)
N7 Pd2 C24 N5 140.7(10)
Cl4 Pd2 C24 N5 72.8(3)
Cl3 Pd2 C24 N5 -103.2(3)
C24 N5 C25 C26 -1.2(6)
C27 N5 C25 C26 -179.8(4)
N5 C25 C26 N6 1.9(6)
C24 N6 C26 C25 -2.0(6)
C35 N6 C26 C25 179.8(4)
C24 N5 C27 C32 -103.1(4)
C25 N5 C27 C32 75.3(5)
C24 N5 C27 C28 80.4(4)
C25 N5 C27 C28 -101.2(5)
C32 C27 C28 C29 5.3(5)
N5 C27 C28 C29 -178.4(3)
C32 C27 C28 C33 -173.5(3)
N5 C27 C28 C33 2.7(5)
C27 C28 C29 C30 -1.2(5)
C33 C28 C29 C30 177.7(4)
C28 C29 C30 C31 -2.2(6)
C29 C30 C31 C32 1.7(6)
C30 C31 C32 C27 2.2(6)
C30 C31 C32 C34 -177.1(4)
C28 C27 C32 C31 -5.8(5)
N5 C27 C32 C31 177.9(3)
C28 C27 C32 C34 173.5(3)
N5 C27 C32 C34 -2.7(5)
C24 N6 C35 C36 -95.1(4)
C26 N6 C35 C36 82.9(5)
C24 N6 C35 C40 87.1(5)
C26 N6 C35 C40 -94.9(5)
C40 C35 C36 C37 -4.3(6)
N6 C35 C36 C37 178.0(3)
C40 C35 C36 C41 172.9(4)
N6 C35 C36 C41 -4.7(6)
C35 C36 C37 C38 0.1(7)
C41 C36 C37 C38 -177.2(5)
C36 C37 C38 C39 2.9(9)
C37 C38 C39 C40 -1.9(9)
C36 C35 C40 C39 5.2(6)
N6 C35 C40 C39 -177.2(3)
C36 C35 C40 C42 -173.1(4)
N6 C35 C40 C42 4.6(6)
C38 C39 C40 C35 -1.9(7)
C38 C39 C40 C42 176.4(5)
N8 N7 C43 C44 -0.4(5)
Pd2 N7 C43 C44 177.1(3)
N7 C43 C44 C45 0.7(5)
N7 N8 C45 C44 0.4(6)
C46 N8 C45 C44 -177.4(6)
C43 C44 C45 N8 -0.6(5)
